data_4305983
loop_
_publ_author_name
'Andrew J. Gaunt'
'Sean D. Reilly'
'Alejandro E. Enriquez'
'Trevor W. Hayton'
'James M. Boncella'
'Brian L. Scott'
'Mary P. Neu'

_publ_section_title
;
Low-Valent Molecular Plutonium Halide Complexes
;
_journal_name_full 'Inorganic Chemistry'
_journal_page_first 8412
_journal_page_last 8419
_journal_paper_doi 10.1021/ic8009139
_journal_volume 47
_journal_year 2008
_chemical_formula_sum 'C21 H37 I5 N O4 Pu'
_chemical_formula_weight 1244.02
_chemical_name_systematic
; 
 ? 
;
_space_group_IT_number 60
_symmetry_cell_setting orthorhombic
_symmetry_space_group_name_Hall '-P 2n 2ab'
_symmetry_space_group_name_H-M 'P b c n'
_atom_sites_solution_hydrogens geom
_atom_sites_solution_primary direct
_atom_sites_solution_secondary difmap
_audit_creation_method SHELXL-97
_cell_angle_alpha 90.00
_cell_angle_beta 90.00
_cell_angle_gamma 90.00
_cell_formula_units_Z 4
_cell_length_a 12.6162(13)
_cell_length_b 22.066(2)
_cell_length_c 11.8472(12)
_cell_measurement_temperature 141(2)
_cell_volume 3298.1(6)
_computing_cell_refinement 'SAINT+, v. 7.06 (Bruker AXS, 2001)'
_computing_data_collection 'APEX II, v. 1.08 (Bruker AXS, 2003)'
_computing_data_reduction 'SAINT+, v. 7.06 (Bruker AXS, 2001)'
_computing_molecular_graphics 'SHELXTL, v. 6.10, (Bruker AXS, 2000)'
_computing_publication_material 'SHELXTL, v. 6.10, (Bruker AXS, 2000)'
_computing_structure_refinement 'SHELXL-97 (Sheldrick, 1997)'
_computing_structure_solution 'SHELXS-97 (Sheldrick, 1990)'
_diffrn_ambient_temperature 141(2)
_diffrn_measured_fraction_theta_full 1.000
_diffrn_measured_fraction_theta_max 0.957
_diffrn_measurement_device_type 'Bruker D8 with APEXII CCD'
_diffrn_measurement_method '\w scans'
_diffrn_radiation_monochromator graphite
_diffrn_radiation_source 'fine-focus sealed tube'
_diffrn_radiation_type MoK\a
_diffrn_radiation_wavelength 0.71073
_diffrn_reflns_av_R_equivalents 0.0488
_diffrn_reflns_av_sigmaI/netI 0.0331
_diffrn_reflns_limit_h_max 16
_diffrn_reflns_limit_h_min -16
_diffrn_reflns_limit_k_max 30
_diffrn_reflns_limit_k_min -29
_diffrn_reflns_limit_l_max 15
_diffrn_reflns_limit_l_min -15
_diffrn_reflns_number 34406
_diffrn_reflns_theta_full 25.00
_diffrn_reflns_theta_max 28.85
_diffrn_reflns_theta_min 1.85
_diffrn_standards_decay_% 0
_diffrn_standards_interval_count 0
_diffrn_standards_interval_time 0
_diffrn_standards_number 0
_exptl_absorpt_coefficient_mu 6.703
_exptl_absorpt_correction_T_max 0.8776
_exptl_absorpt_correction_T_min 0.5538
_exptl_absorpt_correction_type multi-scan
_exptl_absorpt_process_details 'SADABS 2.03 (Sheldrick, 2001)'
_exptl_crystal_colour dark
_exptl_crystal_density_diffrn 2.505
_exptl_crystal_density_method 'not measured'
_exptl_crystal_description 'rectangular slab'
_exptl_crystal_F_000 2244
_exptl_crystal_size_max 0.10
_exptl_crystal_size_mid 0.08
_exptl_crystal_size_min 0.02
_refine_diff_density_max 1.029
_refine_diff_density_min -1.705
_refine_diff_density_rms 0.184
_refine_ls_extinction_method none
_refine_ls_goodness_of_fit_ref 1.606
_refine_ls_hydrogen_treatment constr
_refine_ls_matrix_type full
_refine_ls_number_parameters 148
_refine_ls_number_reflns 4139
_refine_ls_number_restraints 0
_refine_ls_restrained_S_all 1.606
_refine_ls_R_factor_all 0.0589
_refine_ls_R_factor_gt 0.0355
_refine_ls_shift/su_max 0.001
_refine_ls_shift/su_mean 0.000
_refine_ls_structure_factor_coef Fsqd
_refine_ls_weighting_details 'calc w=1/[\s^2^(Fo^2^)+(0.0294P)^2^+0.0000P] where P=(Fo^2^+2Fc^2^)/3'
_refine_ls_weighting_scheme calc
_refine_ls_wR_factor_gt 0.0911
_refine_ls_wR_factor_ref 0.0948
_reflns_number_gt 2978
_reflns_number_total 4139
_reflns_threshold_expression >2sigma(I)
_cod_data_source_file ic8009139_si_001_4.cif
_cod_data_source_block apx277a
_cod_database_code 4305983

loop_
_symmetry_equiv_pos_as_xyz
'x, y, z'
'-x+1/2, -y+1/2, z+1/2'
'-x, y, -z+1/2'
'x+1/2, -y+1/2, -z'
'-x, -y, -z'
'x-1/2, y-1/2, -z-1/2'
'x, -y, z-1/2'
'-x-1/2, y-1/2, z'

loop_
_atom_site_label
_atom_site_type_symbol
_atom_site_fract_x
_atom_site_fract_y
_atom_site_fract_z
_atom_site_U_iso_or_equiv
_atom_site_adp_type
_atom_site_occupancy
_atom_site_symmetry_multiplicity
_atom_site_calc_flag
_atom_site_refinement_flags
_atom_site_disorder_assembly
_atom_site_disorder_group
Pu1 Pu 0.0000 0.197609(14) 0.2500 0.02659(10) Uani 1 2 d S . .
I1 I 0.01465(4) 0.19736(2) 0.50884(4) 0.04390(14) Uani 1 1 d . . .
I2 I 0.77602(4) 0.47659(2) 1.03998(5) 0.05769(17) Uani 1 1 d . . .
I3 I 1.0000 0.5000 1.0000 0.04567(18) Uani 1 2 d S . .
O1 O 0.1854(3) 0.1641(2) 0.2325(3) 0.0340(10) Uani 1 1 d . . .
O2 O -0.1154(4) 0.2888(2) 0.2590(3) 0.0400(11) Uani 1 1 d . . .
N1 N 0.0000 0.0800(3) 0.2500 0.0341(16) Uani 1 2 d S . .
C1 C 0.2411(6) 0.1251(4) 0.3086(7) 0.062(2) Uani 1 1 d . . .
H1A H 0.2317 0.1393 0.3855 0.074 Uiso 1 1 calc R . .
H1B H 0.2126 0.0844 0.3035 0.074 Uiso 1 1 calc R . .
C2 C 0.3451(7) 0.1245(8) 0.2825(11) 0.170(8) Uani 1 1 d . . .
H2A H 0.3683 0.0829 0.2725 0.204 Uiso 1 1 calc R . .
H2B H 0.3852 0.1418 0.3445 0.204 Uiso 1 1 calc R . .
C3 C 0.3671(5) 0.1590(3) 0.1789(7) 0.054(2) Uani 1 1 d . . .
H3A H 0.4010 0.1337 0.1225 0.064 Uiso 1 1 calc R . .
H3B H 0.4119 0.1937 0.1945 0.064 Uiso 1 1 calc R . .
C4 C 0.2597(5) 0.1785(3) 0.1410(6) 0.0399(15) Uani 1 1 d . . .
H4A H 0.2592 0.2217 0.1255 0.048 Uiso 1 1 calc R . .
H4B H 0.2398 0.1571 0.0726 0.048 Uiso 1 1 calc R . .
C5 C -0.1112(7) 0.3357(3) 0.3454(7) 0.063(2) Uani 1 1 d . . .
H5A H -0.0472 0.3596 0.3374 0.076 Uiso 1 1 calc R . .
H5B H -0.1117 0.3176 0.4200 0.076 Uiso 1 1 calc R . .
C6 C -0.2063(8) 0.3743(4) 0.3294(8) 0.084(3) Uani 1 1 d . . .
H6A H -0.1858 0.4147 0.3054 0.101 Uiso 1 1 calc R . .
H6B H -0.2459 0.3776 0.3994 0.101 Uiso 1 1 calc R . .
C7 C -0.2732(6) 0.3436(4) 0.2389(6) 0.056(2) Uani 1 1 d . . .
H7A H -0.3310 0.3209 0.2723 0.068 Uiso 1 1 calc R . .
H7B H -0.3020 0.3731 0.1865 0.068 Uiso 1 1 calc R . .
C8 C -0.1971(5) 0.3028(3) 0.1820(6) 0.0445(17) Uani 1 1 d . . .
H8A H -0.2326 0.2660 0.1581 0.053 Uiso 1 1 calc R . .
H8B H -0.1678 0.3226 0.1158 0.053 Uiso 1 1 calc R . .
C9 C 0.0395(6) 0.0472(3) 0.1640(7) 0.0485(18) Uani 1 1 d . . .
H9 H 0.0679 0.0674 0.1021 0.058 Uiso 1 1 calc R . .
C10 C 0.0394(6) -0.0157(3) 0.1645(8) 0.057(2) Uani 1 1 d . . .
H10 H 0.0679 -0.0363 0.1032 0.068 Uiso 1 1 calc R . .
C11 C 0.0000 -0.0471(6) 0.2500 0.059(3) Uani 1 2 d S . .
H11 H 0.0000 -0.0893 0.2500 0.071 Uiso 1 2 calc SR . .

loop_
_atom_site_aniso_label
_atom_site_aniso_U_11
_atom_site_aniso_U_22
_atom_site_aniso_U_33
_atom_site_aniso_U_23
_atom_site_aniso_U_13
_atom_site_aniso_U_12
Pu1 0.02668(16) 0.02843(17) 0.02466(17) 0.000 -0.00177(12) 0.000
I1 0.0535(3) 0.0516(3) 0.0266(2) 0.00014(19) -0.00494(18) -0.0131(2)
I2 0.0509(3) 0.0403(3) 0.0819(4) -0.0084(3) -0.0002(3) -0.0055(2)
I3 0.0500(4) 0.0338(3) 0.0532(4) -0.0078(3) -0.0059(3) -0.0009(3)
O1 0.032(2) 0.040(2) 0.031(2) 0.0108(18) 0.0009(17) 0.0042(19)
O2 0.039(3) 0.035(2) 0.047(3) -0.003(2) -0.006(2) 0.0060(19)
N1 0.037(4) 0.033(4) 0.032(4) 0.000 0.007(3) 0.000
C1 0.051(5) 0.065(5) 0.069(6) 0.030(5) 0.001(4) 0.020(4)
C2 0.033(5) 0.286(19) 0.192(12) 0.200(13) 0.017(6) 0.019(8)
C3 0.029(4) 0.049(4) 0.083(6) 0.020(4) 0.004(4) 0.001(3)
C4 0.037(4) 0.035(3) 0.048(4) 0.008(3) 0.010(3) 0.001(3)
C5 0.079(6) 0.044(5) 0.067(5) -0.026(4) -0.010(5) 0.000(4)
C6 0.111(8) 0.061(6) 0.079(7) -0.030(5) 0.029(6) 0.016(6)
C7 0.050(5) 0.046(4) 0.073(6) 0.010(4) 0.000(4) 0.011(3)
C8 0.035(4) 0.049(4) 0.050(5) 0.003(3) -0.008(3) 0.009(3)
C9 0.056(4) 0.037(4) 0.052(5) 0.001(3) 0.016(4) 0.000(3)
C10 0.050(4) 0.039(4) 0.082(6) 0.002(4) 0.011(5) 0.006(4)
C11 0.038(6) 0.059(7) 0.081(9) 0.000 -0.013(6) 0.000

loop_
_atom_type_symbol
_atom_type_description
_atom_type_scat_dispersion_real
_atom_type_scat_dispersion_imag
_atom_type_scat_source
C C 0.0033 0.0016 'International Tables Vol C Tables 4.2.6.8 and 6.1.1.4'
H H 0.0000 0.0000 'International Tables Vol C Tables 4.2.6.8 and 6.1.1.4'
N N 0.0061 0.0033 'International Tables Vol C Tables 4.2.6.8 and 6.1.1.4'
I I -0.4742 1.8119 'International Tables Vol C Tables 4.2.6.8 and 6.1.1.4'
Pu Pu -9.4100 4.3056 'International Tables Vol C Tables 4.2.6.8 and 6.1.1.4'
O O 0.0106 0.0060 'International Tables Vol C Tables 4.2.6.8 and 6.1.1.4'

loop_
_geom_angle_atom_site_label_1
_geom_angle_atom_site_label_2
_geom_angle_atom_site_label_3
_geom_angle
_geom_angle_site_symmetry_1
_geom_angle_site_symmetry_3
_geom_angle_publ_flag
O1 Pu1 O1 145.1(2) . 3 ?
O1 Pu1 O2 71.50(15) . 3 ?
O1 Pu1 O2 143.40(15) 3 3 ?
O1 Pu1 O2 143.40(15) . . ?
O1 Pu1 O2 71.50(15) 3 . ?
O2 Pu1 O2 71.9(2) 3 . ?
O1 Pu1 N1 72.55(10) . . ?
O1 Pu1 N1 72.55(10) 3 . ?
O2 Pu1 N1 144.04(11) 3 . ?
O2 Pu1 N1 144.04(11) . . ?
O1 Pu1 I1 91.50(9) . . ?
O1 Pu1 I1 88.44(9) 3 . ?
O2 Pu1 I1 90.51(9) 3 . ?
O2 Pu1 I1 89.66(9) . . ?
N1 Pu1 I1 89.896(10) . . ?
O1 Pu1 I1 88.44(9) . 3 ?
O1 Pu1 I1 91.50(9) 3 3 ?
O2 Pu1 I1 89.66(9) 3 3 ?
O2 Pu1 I1 90.51(9) . 3 ?
N1 Pu1 I1 89.896(10) . 3 ?
I1 Pu1 I1 179.79(2) . 3 ?
I2 I3 I2 180.0 5_767 . ?
C1 O1 C4 106.4(5) . . ?
C1 O1 Pu1 126.4(4) . . ?
C4 O1 Pu1 127.2(3) . . ?
C8 O2 C5 109.0(5) . . ?
C8 O2 Pu1 125.3(4) . . ?
C5 O2 Pu1 125.7(4) . . ?
C9 N1 C9 114.9(8) . 3 ?
C9 N1 Pu1 122.5(4) . . ?
C9 N1 Pu1 122.5(4) 3 . ?
C2 C1 O1 109.8(7) . . ?
C1 C2 C3 111.6(7) . . ?
C2 C3 C4 103.3(6) . . ?
O1 C4 C3 107.1(5) . . ?
O2 C5 C6 106.8(6) . . ?
C5 C6 C7 106.4(6) . . ?
C8 C7 C6 103.5(6) . . ?
O2 C8 C7 108.2(6) . . ?
N1 C9 C10 122.3(7) . . ?
C11 C10 C9 121.8(9) . . ?
C10 C11 C10 116.8(12) 3 . ?

loop_
_geom_bond_atom_site_label_1
_geom_bond_atom_site_label_2
_geom_bond_distance
_geom_bond_site_symmetry_2
_geom_bond_publ_flag
Pu1 O1 2.462(4) . ?
Pu1 O1 2.462(4) 3 ?
Pu1 O2 2.486(4) 3 ?
Pu1 O2 2.486(4) . ?
Pu1 N1 2.596(7) . ?
Pu1 I1 3.0721(5) . ?
Pu1 I1 3.0721(5) 3 ?
I2 I3 2.9113(6) . ?
I3 I2 2.9113(6) 5_767 ?
O1 C1 1.431(8) . ?
O1 C4 1.468(7) . ?
O2 C8 1.411(7) . ?
O2 C5 1.457(8) . ?
N1 C9 1.345(8) . ?
N1 C9 1.345(8) 3 ?
C1 C2 1.348(11) . ?
C2 C3 1.471(11) . ?
C3 C4 1.490(9) . ?
C5 C6 1.484(11) . ?
C6 C7 1.524(12) . ?
C7 C8 1.478(10) . ?
C9 C10 1.387(10) . ?
C10 C11 1.325(10) . ?
C11 C10 1.325(10) 3 ?
